data_1572850
loop_
_publ_author_name
'Balayan, Kajal'
'Sharma, Himanshu'
'Vanka, Kumar'
'Gonnade, Rajesh G.'
'Sen, Sakya S.'

_publ_section_title
;
 Uncovering diverse reactivity of NHCs with diazoalkane: C-H activation,
 C[double bond, length as m-dash]C bond formation, and access to
 N-heterocyclic methylenehydrazine.
;
_journal_issue 44
_journal_name_full 'Chemical science'
_journal_page_first 18387
_journal_page_last 18394
_journal_paper_doi 10.1039/d4sc05740f
_journal_volume 15
_journal_year 2024
_chemical_formula_moiety 'C12 H22 N4'
_chemical_formula_sum 'C12 H22 N4'
_chemical_formula_weight 222.33
_space_group_crystal_system monoclinic
_space_group_IT_number 14
_space_group_name_Hall '-P 2ybc'
_space_group_name_H-M_alt 'P 1 21/c 1'
_atom_sites_solution_hydrogens geom
_audit_creation_method SHELXL-2018/3
_audit_update_record
;
2024-09-23 deposited with the CCDC.	2024-10-07 downloaded from the CCDC.
;
_cell_angle_alpha 90
_cell_angle_beta 110.769(2)
_cell_angle_gamma 90
_cell_formula_units_Z 4
_cell_length_a 11.0142(5)
_cell_length_b 10.0702(4)
_cell_length_c 12.5419(6)
_cell_measurement_reflns_used 9681
_cell_measurement_temperature 100(2)
_cell_measurement_theta_max 30.07
_cell_measurement_theta_min 2.67
_cell_volume 1300.69(10)
_computing_cell_refinement 'SAINT (Bruker, 2016)'
_computing_data_collection 'APEX3 (Bruker, 2016)'
_computing_data_reduction 'SAINT (Bruker, 2016)'
_computing_molecular_graphics 'Bruker SHELXTL, Mercury 2020.20'
_computing_publication_material 'Bruker SHELXTL'
_computing_structure_refinement 'SHELXL-2018/3 (Sheldrick, 2018)'
_computing_structure_solution 'SHELXT 2014/5 (Sheldrick, 2014)'
_diffrn_ambient_temperature 100(2)
_diffrn_detector 'Photon II CPAD Area Detector'
_diffrn_detector_area_resol_mean 7.39
_diffrn_measured_fraction_theta_full 0.991
_diffrn_measured_fraction_theta_max 0.993
_diffrn_measurement_device '\k-geometry diffractometer'
_diffrn_measurement_device_type 'Bruker D8 VENTURE Kappa Duo PHOTON II CPAD'
_diffrn_measurement_method '\f and \w scans'
_diffrn_radiation_monochromator 'multilayer mirrors'
_diffrn_radiation_type MoK\a
_diffrn_radiation_wavelength 0.71073
_diffrn_reflns_av_R_equivalents 0.0577
_diffrn_reflns_av_unetI/netI 0.0185
_diffrn_reflns_Laue_measured_fraction_full 0.991
_diffrn_reflns_Laue_measured_fraction_max 0.993
_diffrn_reflns_limit_h_max 15
_diffrn_reflns_limit_h_min -15
_diffrn_reflns_limit_k_max 14
_diffrn_reflns_limit_k_min -14
_diffrn_reflns_limit_l_max 17
_diffrn_reflns_limit_l_min -17
_diffrn_reflns_number 87928
_diffrn_reflns_point_group_measured_fraction_full 0.991
_diffrn_reflns_point_group_measured_fraction_max 0.993
_diffrn_reflns_theta_full 25.242
_diffrn_reflns_theta_max 30.105
_diffrn_reflns_theta_min 2.666
_diffrn_source 'micro-focus sealed tube'
_diffrn_source_type 'Incoatech I\mS HB'
_exptl_absorpt_coefficient_mu 0.071
_exptl_absorpt_correction_T_max 0.7460
_exptl_absorpt_correction_T_min 0.6520
_exptl_absorpt_correction_type multi-scan
_exptl_absorpt_process_details
;
 SADABS 2016/2: Krause, L., Herbst-Irmer, R., Sheldrick G.M. & Stalke D.,
 J. Appl. Cryst. 48 (2015) 3-10
;
_exptl_crystal_colour yellow
_exptl_crystal_density_diffrn 1.135
_exptl_crystal_description block
_exptl_crystal_F_000 488
_exptl_crystal_size_max 0.340
_exptl_crystal_size_mid 0.270
_exptl_crystal_size_min 0.110
_refine_diff_density_max 0.360
_refine_diff_density_min -0.194
_refine_diff_density_rms 0.038
_refine_ls_extinction_method none
_refine_ls_goodness_of_fit_ref 1.093
_refine_ls_hydrogen_treatment constr
_refine_ls_matrix_type full
_refine_ls_number_parameters 153
_refine_ls_number_reflns 3806
_refine_ls_number_restraints 0
_refine_ls_restrained_S_all 1.093
_refine_ls_R_factor_all 0.0412
_refine_ls_R_factor_gt 0.0378
_refine_ls_shift/su_max 0.000
_refine_ls_shift/su_mean 0.000
_refine_ls_structure_factor_coef Fsqd
_refine_ls_weighting_details 'w=1/[\s^2^(Fo^2^)+(0.0563P)^2^+0.3005P] where P=(Fo^2^+2Fc^2^)/3'
_refine_ls_weighting_scheme calc
_refine_ls_wR_factor_gt 0.1066
_refine_ls_wR_factor_ref 0.1104
_reflns_Friedel_coverage 0.000
_reflns_number_gt 3508
_reflns_number_total 3806
_reflns_threshold_expression 'I > 2\s(I)'
_cod_data_source_file d4sc05740f2.cif
_cod_data_source_block mo_KB_ItBuNNCH2_0ma_a
_cod_depositor_comments 'Adding full bibliography for 1572840--1572853.cif.'
_cod_original_sg_symbol_H-M 'P 21/c'
_cod_database_code 1572850
_shelx_shelxl_version_number 2018/3
_shelx_space_group_comment
;
The symmetry employed for this shelxl refinement is uniquely defined
by the following loop, which should always be used as a source of
symmetry information in preference to the above space-group names.
They are only intended as comments.
;
_shelx_estimated_absorpt_t_min 0.976
_shelx_estimated_absorpt_t_max 0.992

loop_
_space_group_symop_operation_xyz
'x, y, z'
'-x, y+1/2, -z+1/2'
'-x, -y, -z'
'x, -y-1/2, z-1/2'

loop_
_atom_site_label
_atom_site_type_symbol
_atom_site_fract_x
_atom_site_fract_y
_atom_site_fract_z
_atom_site_U_iso_or_equiv
_atom_site_adp_type
_atom_site_occupancy
_atom_site_site_symmetry_order
_atom_site_calc_flag
_atom_site_refinement_flags_posn
_atom_site_refinement_flags_adp
_atom_site_refinement_flags_occupancy
_atom_site_disorder_assembly
_atom_site_disorder_group
N1 N 0.48315(6) 0.62246(7) 0.83181(6) 0.01758(14) Uani 1 1 d . . . . .
N2 N 0.26835(6) 0.62807(7) 0.77839(6) 0.01736(14) Uani 1 1 d . . . . .
N3 N 0.38032(7) 0.55821(7) 0.64360(6) 0.01964(15) Uani 1 1 d . . . . .
N4 N 0.26986(7) 0.55546(8) 0.54827(6) 0.02268(16) Uani 1 1 d . . . . .
C1 C 0.36971(7) 0.59987(7) 0.74017(6) 0.01587(15) Uani 1 1 d . . . . .
C2 C 0.32278(8) 0.67126(9) 0.89161(7) 0.02205(17) Uani 1 1 d . . . . .
H2 H 0.275558 0.698895 0.938071 0.026 Uiso 1 1 calc R U . . .
C3 C 0.45209(8) 0.66718(9) 0.92352(7) 0.02176(17) Uani 1 1 d . . . . .
H3 H 0.512298 0.690837 0.996428 0.026 Uiso 1 1 calc R U . . .
C4 C 0.61759(7) 0.60914(8) 0.83032(7) 0.01808(15) Uani 1 1 d . . . . .
C5 C 0.64232(8) 0.46522(8) 0.80410(7) 0.02029(16) Uani 1 1 d . . . . .
H5A H 0.731493 0.456610 0.805473 0.030 Uiso 1 1 calc R U . . .
H5B H 0.581337 0.440691 0.728447 0.030 Uiso 1 1 calc R U . . .
H5C H 0.629958 0.406281 0.861589 0.030 Uiso 1 1 calc R U . . .
C6 C 0.63518(8) 0.70578(8) 0.74248(8) 0.02292(17) Uani 1 1 d . . . . .
H6A H 0.723228 0.696985 0.741107 0.034 Uiso 1 1 calc R U . . .
H6B H 0.621757 0.796940 0.763343 0.034 Uiso 1 1 calc R U . . .
H6C H 0.571817 0.685210 0.666847 0.034 Uiso 1 1 calc R U . . .
C7 C 0.71461(8) 0.64588(10) 0.94834(8) 0.02689(19) Uani 1 1 d . . . . .
H7A H 0.803307 0.636041 0.948776 0.040 Uiso 1 1 calc R U . . .
H7B H 0.702226 0.586968 1.005842 0.040 Uiso 1 1 calc R U . . .
H7C H 0.700356 0.738118 0.965886 0.040 Uiso 1 1 calc R U . . .
C8 C 0.12532(7) 0.60703(8) 0.72017(7) 0.01863(15) Uani 1 1 d . . . . .
C9 C 0.05789(9) 0.62741(10) 0.80702(8) 0.02725(19) Uani 1 1 d . . . . .
H9A H -0.035432 0.611022 0.770155 0.041 Uiso 1 1 calc R U . . .
H9B H 0.071876 0.718784 0.835680 0.041 Uiso 1 1 calc R U . . .
H9C H 0.094142 0.565442 0.870686 0.041 Uiso 1 1 calc R U . . .
C10 C 0.06966(8) 0.70871(9) 0.62440(8) 0.02479(18) Uani 1 1 d . . . . .
H10A H -0.023315 0.692085 0.585491 0.037 Uiso 1 1 calc R U . . .
H10B H 0.114402 0.700676 0.569672 0.037 Uiso 1 1 calc R U . . .
H10C H 0.082272 0.798441 0.656741 0.037 Uiso 1 1 calc R U . . .
C11 C 0.09929(8) 0.46367(8) 0.67751(8) 0.02299(17) Uani 1 1 d . . . . .
H11A H 0.006089 0.451621 0.636029 0.034 Uiso 1 1 calc R U . . .
H11B H 0.128063 0.402790 0.742664 0.034 Uiso 1 1 calc R U . . .
H11C H 0.147059 0.444828 0.626519 0.034 Uiso 1 1 calc R U . . .
C12 C 0.28896(9) 0.51030(9) 0.46005(7) 0.02441(18) Uani 1 1 d . . . . .
H12A H 0.373434 0.482918 0.465308 0.029 Uiso 1 1 calc R U . . .
H12B H 0.218662 0.504182 0.389365 0.029 Uiso 1 1 calc R U . . .

loop_
_atom_site_aniso_label
_atom_site_aniso_U_11
_atom_site_aniso_U_22
_atom_site_aniso_U_33
_atom_site_aniso_U_23
_atom_site_aniso_U_13
_atom_site_aniso_U_12
N1 0.0152(3) 0.0200(3) 0.0158(3) -0.0039(2) 0.0034(2) -0.0003(2)
N2 0.0153(3) 0.0181(3) 0.0181(3) -0.0016(2) 0.0051(2) 0.0006(2)
N3 0.0177(3) 0.0231(3) 0.0163(3) -0.0034(2) 0.0039(2) -0.0006(2)
N4 0.0189(3) 0.0295(4) 0.0173(3) -0.0014(3) 0.0035(3) -0.0014(3)
C1 0.0150(3) 0.0142(3) 0.0170(3) -0.0009(2) 0.0040(3) -0.0002(2)
C2 0.0230(4) 0.0248(4) 0.0190(4) -0.0046(3) 0.0082(3) 0.0009(3)
C3 0.0225(4) 0.0250(4) 0.0163(3) -0.0054(3) 0.0051(3) -0.0003(3)
C4 0.0140(3) 0.0175(3) 0.0203(3) -0.0020(3) 0.0032(3) -0.0001(2)
C5 0.0192(3) 0.0174(3) 0.0225(4) -0.0005(3) 0.0052(3) 0.0021(3)
C6 0.0201(4) 0.0183(4) 0.0307(4) 0.0012(3) 0.0095(3) -0.0016(3)
C7 0.0186(4) 0.0294(4) 0.0262(4) -0.0079(3) 0.0000(3) -0.0010(3)
C8 0.0139(3) 0.0174(3) 0.0232(4) 0.0001(3) 0.0049(3) 0.0016(2)
C9 0.0200(4) 0.0317(4) 0.0327(4) -0.0012(3) 0.0126(3) 0.0044(3)
C10 0.0207(4) 0.0206(4) 0.0284(4) 0.0043(3) 0.0030(3) 0.0041(3)
C11 0.0183(3) 0.0177(3) 0.0325(4) -0.0015(3) 0.0085(3) -0.0016(3)
C12 0.0233(4) 0.0302(4) 0.0181(4) -0.0032(3) 0.0053(3) -0.0039(3)

loop_
_atom_type_symbol
_atom_type_description
_atom_type_scat_dispersion_real
_atom_type_scat_dispersion_imag
_atom_type_scat_source
C C 0.0033 0.0016 'International Tables Vol C Tables 4.2.6.8 and 6.1.1.4'
H H 0.0000 0.0000 'International Tables Vol C Tables 4.2.6.8 and 6.1.1.4'
N N 0.0061 0.0033 'International Tables Vol C Tables 4.2.6.8 and 6.1.1.4'

loop_
_geom_angle_atom_site_label_1
_geom_angle_atom_site_label_2
_geom_angle_atom_site_label_3
_geom_angle
_geom_angle_site_symmetry_1
_geom_angle_site_symmetry_3
_geom_angle_publ_flag
C1 N1 C3 109.08(6) . . ?
C1 N1 C4 125.59(6) . . ?
C3 N1 C4 125.24(6) . . ?
C1 N2 C2 107.78(6) . . ?
C1 N2 C8 129.55(6) . . ?
C2 N2 C8 122.43(7) . . ?
C1 N3 N4 117.70(7) . . ?
C12 N4 N3 113.19(7) . . ?
N3 C1 N1 117.70(7) . . ?
N3 C1 N2 136.12(7) . . ?
N1 C1 N2 106.18(6) . . ?
C3 C2 N2 108.77(7) . . ?
C3 C2 H2 125.6 . . ?
N2 C2 H2 125.6 . . ?
C2 C3 N1 108.16(7) . . ?
C2 C3 H3 125.9 . . ?
N1 C3 H3 125.9 . . ?
N1 C4 C5 109.89(6) . . ?
N1 C4 C7 108.73(7) . . ?
C5 C4 C7 108.64(7) . . ?
N1 C4 C6 109.30(6) . . ?
C5 C4 C6 111.65(7) . . ?
C7 C4 C6 108.56(7) . . ?
C4 C5 H5A 109.5 . . ?
C4 C5 H5B 109.5 . . ?
H5A C5 H5B 109.5 . . ?
C4 C5 H5C 109.5 . . ?
H5A C5 H5C 109.5 . . ?
H5B C5 H5C 109.5 . . ?
C4 C6 H6A 109.5 . . ?
C4 C6 H6B 109.5 . . ?
H6A C6 H6B 109.5 . . ?
C4 C6 H6C 109.5 . . ?
H6A C6 H6C 109.5 . . ?
H6B C6 H6C 109.5 . . ?
C4 C7 H7A 109.5 . . ?
C4 C7 H7B 109.5 . . ?
H7A C7 H7B 109.5 . . ?
C4 C7 H7C 109.5 . . ?
H7A C7 H7C 109.5 . . ?
H7B C7 H7C 109.5 . . ?
N2 C8 C11 109.75(6) . . ?
N2 C8 C10 110.30(7) . . ?
C11 C8 C10 112.53(7) . . ?
N2 C8 C9 108.98(7) . . ?
C11 C8 C9 107.25(7) . . ?
C10 C8 C9 107.91(7) . . ?
C8 C9 H9A 109.5 . . ?
C8 C9 H9B 109.5 . . ?
H9A C9 H9B 109.5 . . ?
C8 C9 H9C 109.5 . . ?
H9A C9 H9C 109.5 . . ?
H9B C9 H9C 109.5 . . ?
C8 C10 H10A 109.5 . . ?
C8 C10 H10B 109.5 . . ?
H10A C10 H10B 109.5 . . ?
C8 C10 H10C 109.5 . . ?
H10A C10 H10C 109.5 . . ?
H10B C10 H10C 109.5 . . ?
C8 C11 H11A 109.5 . . ?
C8 C11 H11B 109.5 . . ?
H11A C11 H11B 109.5 . . ?
C8 C11 H11C 109.5 . . ?
H11A C11 H11C 109.5 . . ?
H11B C11 H11C 109.5 . . ?
N4 C12 H12A 120.0 . . ?
N4 C12 H12B 120.0 . . ?
H12A C12 H12B 120.0 . . ?

loop_
_geom_bond_atom_site_label_1
_geom_bond_atom_site_label_2
_geom_bond_distance
_geom_bond_site_symmetry_2
_geom_bond_publ_flag
N1 C1 1.3840(9) . ?
N1 C3 1.3864(10) . ?
N1 C4 1.4935(10) . ?
N2 C1 1.3916(10) . ?
N2 C2 1.4004(10) . ?
N2 C8 1.4981(10) . ?
N3 C1 1.3254(10) . ?
N3 N4 1.3706(9) . ?
N4 C12 1.2808(11) . ?
C2 C3 1.3365(12) . ?
C2 H2 0.9500 . ?
C3 H3 0.9500 . ?
C4 C5 1.5318(11) . ?
C4 C7 1.5323(11) . ?
C4 C6 1.5329(12) . ?
C5 H5A 0.9800 . ?
C5 H5B 0.9800 . ?
C5 H5C 0.9800 . ?
C6 H6A 0.9800 . ?
C6 H6B 0.9800 . ?
C6 H6C 0.9800 . ?
C7 H7A 0.9800 . ?
C7 H7B 0.9800 . ?
C7 H7C 0.9800 . ?
C8 C11 1.5309(11) . ?
C8 C10 1.5313(11) . ?
C8 C9 1.5342(12) . ?
C9 H9A 0.9800 . ?
C9 H9B 0.9800 . ?
C9 H9C 0.9800 . ?
C10 H10A 0.9800 . ?
C10 H10B 0.9800 . ?
C10 H10C 0.9800 . ?
C11 H11A 0.9800 . ?
C11 H11B 0.9800 . ?
C11 H11C 0.9800 . ?
C12 H12A 0.9500 . ?
C12 H12B 0.9500 . ?

loop_
_geom_torsion_atom_site_label_1
_geom_torsion_atom_site_label_2
_geom_torsion_atom_site_label_3
_geom_torsion_atom_site_label_4
_geom_torsion
_geom_torsion_site_symmetry_1
_geom_torsion_site_symmetry_2
_geom_torsion_site_symmetry_3
_geom_torsion_site_symmetry_4
_geom_torsion_publ_flag
C1 N3 N4 C12 -178.11(8) . . . . ?
N4 N3 C1 N1 -170.13(7) . . . . ?
N4 N3 C1 N2 10.79(14) . . . . ?
C3 N1 C1 N3 179.05(7) . . . . ?
C4 N1 C1 N3 2.59(11) . . . . ?
C3 N1 C1 N2 -1.61(9) . . . . ?
C4 N1 C1 N2 -178.07(7) . . . . ?
C2 N2 C1 N3 -179.01(9) . . . . ?
C8 N2 C1 N3 6.62(15) . . . . ?
C2 N2 C1 N1 1.83(8) . . . . ?
C8 N2 C1 N1 -172.54(7) . . . . ?
C1 N2 C2 C3 -1.41(9) . . . . ?
C8 N2 C2 C3 173.44(7) . . . . ?
N2 C2 C3 N1 0.40(10) . . . . ?
C1 N1 C3 C2 0.77(9) . . . . ?
C4 N1 C3 C2 177.24(7) . . . . ?
C1 N1 C4 C5 -62.34(10) . . . . ?
C3 N1 C4 C5 121.75(8) . . . . ?
C1 N1 C4 C7 178.87(7) . . . . ?
C3 N1 C4 C7 2.96(11) . . . . ?
C1 N1 C4 C6 60.51(10) . . . . ?
C3 N1 C4 C6 -115.40(8) . . . . ?
C1 N2 C8 C11 51.23(11) . . . . ?
C2 N2 C8 C11 -122.41(8) . . . . ?
C1 N2 C8 C10 -73.30(10) . . . . ?
C2 N2 C8 C10 113.05(8) . . . . ?
C1 N2 C8 C9 168.40(8) . . . . ?
C2 N2 C8 C9 -5.24(10) . . . . ?
